data_7156184
loop_
_publ_author_name
'Das, Ranajit'
'Banerjee, Mainak'
'Rai, Rakesh Kumar'
'Karri, Ramesh'
'Roy, Gouriprasanna'

_publ_section_title
;
 Metal-free C(sp<sup>2</sup>)-H functionalization of azoles:
 K<sub>2</sub>CO<sub>3</sub>/I<sub>2</sub>-mediated oxidation, imination,
 and amination.
;
_journal_issue 23
_journal_name_full 'Organic &amp; biomolecular chemistry'
_journal_page_first 4243
_journal_page_last 4260
_journal_paper_doi 10.1039/c8ob00535d
_journal_volume 16
_journal_year 2018
_chemical_formula_sum 'C11 H12 N2 O3'
_chemical_formula_weight 220.23
_space_group_crystal_system monoclinic
_space_group_IT_number 14
_space_group_name_Hall '-P 2ybc'
_space_group_name_H-M_alt 'P 1 21/c 1'
_symmetry_space_group_name_Hall '-P 2ybc'
_symmetry_space_group_name_H-M 'P 1 21/c 1'
_atom_sites_solution_hydrogens geom
_audit_creation_method SHELXL-2014/7
_audit_update_record
;
2016-12-03 deposited with the CCDC.
2018-04-03 downloaded from the CCDC.
;
_cell_angle_alpha 90
_cell_angle_beta 97.371(2)
_cell_angle_gamma 90
_cell_formula_units_Z 4
_cell_length_a 4.6419(3)
_cell_length_b 24.9757(17)
_cell_length_c 9.3367(6)
_cell_measurement_reflns_used 3883
_cell_measurement_temperature 293(2)
_cell_measurement_theta_max 22.06
_cell_measurement_theta_min 2.35
_cell_volume 1073.50(12)
_computing_structure_refinement 'SHELXL-2014/7 (Sheldrick, 2014)'
_diffrn_ambient_temperature 293(2)
_diffrn_measured_fraction_theta_full 0.998
_diffrn_measured_fraction_theta_max 0.999
_diffrn_measurement_device_type 'Photon area detector'
_diffrn_radiation_type MoK\a
_diffrn_radiation_wavelength 0.71073
_diffrn_reflns_av_R_equivalents 0.0829
_diffrn_reflns_av_unetI/netI 0.0543
_diffrn_reflns_Laue_measured_fraction_full 0.998
_diffrn_reflns_Laue_measured_fraction_max 0.999
_diffrn_reflns_limit_h_max 5
_diffrn_reflns_limit_h_min -5
_diffrn_reflns_limit_k_max 30
_diffrn_reflns_limit_k_min -30
_diffrn_reflns_limit_l_max 11
_diffrn_reflns_limit_l_min -11
_diffrn_reflns_number 19635
_diffrn_reflns_point_group_measured_fraction_full 0.998
_diffrn_reflns_point_group_measured_fraction_max 0.999
_diffrn_reflns_theta_full 25.242
_diffrn_reflns_theta_max 26.021
_diffrn_reflns_theta_min 2.346
_exptl_absorpt_coefficient_mu 0.101
_exptl_crystal_density_diffrn 1.363
_exptl_crystal_description cubic
_exptl_crystal_F_000 464
_refine_diff_density_max 0.184
_refine_diff_density_min -0.172
_refine_diff_density_rms 0.036
_refine_ls_extinction_coef 0.033(5)
_refine_ls_extinction_expression Fc^*^=kFc[1+0.001xFc^2^\l^3^/sin(2\q)]^-1/4^
_refine_ls_extinction_method 'SHELXL-2014/7 (Sheldrick 2014'
_refine_ls_goodness_of_fit_ref 1.084
_refine_ls_hydrogen_treatment constr
_refine_ls_matrix_type full
_refine_ls_number_parameters 148
_refine_ls_number_reflns 2121
_refine_ls_number_restraints 0
_refine_ls_restrained_S_all 1.084
_refine_ls_R_factor_all 0.1274
_refine_ls_R_factor_gt 0.0602
_refine_ls_shift/su_max 0.000
_refine_ls_shift/su_mean 0.000
_refine_ls_structure_factor_coef Fsqd
_refine_ls_weighting_details 'w=1/[\s^2^(Fo^2^)+(0.0438P)^2^+0.4417P] where P=(Fo^2^+2Fc^2^)/3'
_refine_ls_weighting_scheme calc
_refine_ls_wR_factor_gt 0.1125
_refine_ls_wR_factor_ref 0.1367
_reflns_Friedel_coverage 0.000
_reflns_number_gt 1201
_reflns_number_total 2121
_reflns_threshold_expression 'I > 2\s(I)'
_cod_data_source_file c8ob00535d2.cif
_cod_data_source_block MeBzOCOOEt_a
_cod_depositor_comments 'Adding full bibliography for 7156181--7156186.cif.'
_cod_database_code 7156184
_shelx_shelxl_version_number 2014/7
_shelx_space_group_comment
;
The symmetry employed for this shelxl refinement is uniquely defined
by the following loop, which should always be used as a source of
symmetry information in preference to the above space-group names.
They are only intended as comments.
;

loop_
_space_group_symop_operation_xyz
'x, y, z'
'-x, y+1/2, -z+1/2'
'-x, -y, -z'
'x, -y-1/2, z-1/2'

loop_
_atom_site_label
_atom_site_type_symbol
_atom_site_fract_x
_atom_site_fract_y
_atom_site_fract_z
_atom_site_U_iso_or_equiv
_atom_site_adp_type
_atom_site_occupancy
_atom_site_site_symmetry_order
_atom_site_calc_flag
_atom_site_refinement_flags_posn
_atom_site_refinement_flags_adp
O2 O 0.3545(4) 0.60376(6) 0.59324(19) 0.0561(5) Uani 1 1 d . .
O1 O 0.6152(4) 0.53863(7) 0.7145(2) 0.0657(6) Uani 1 1 d . .
O3 O 0.4965(4) 0.70489(7) 0.6628(2) 0.0739(7) Uani 1 1 d . .
N1 N 0.7191(4) 0.62616(7) 0.7653(2) 0.0476(6) Uani 1 1 d . .
N2 N 0.8803(5) 0.70555(8) 0.8450(2) 0.0534(6) Uani 1 1 d . .
C6 C 1.0510(5) 0.66714(10) 0.9236(3) 0.0478(6) Uani 1 1 d . .
C7 C 0.9533(5) 0.61715(9) 0.8754(3) 0.0447(6) Uani 1 1 d . .
C9 C 0.5613(6) 0.58487(11) 0.6913(3) 0.0497(7) Uani 1 1 d . .
C2 C 1.0819(6) 0.57137(10) 0.9340(3) 0.0553(7) Uani 1 1 d . .
H2 H 1.0176 0.5377 0.9018 0.066 Uiso 1 1 calc R U
C1 C 0.6754(6) 0.68226(10) 0.7471(3) 0.0534(7) Uani 1 1 d . .
C5 C 1.2804(6) 0.67331(11) 1.0312(3) 0.0592(8) Uani 1 1 d . .
H5 H 1.3458 0.7070 1.0630 0.071 Uiso 1 1 calc R U
C10 C 0.1876(6) 0.56255(11) 0.5089(3) 0.0624(8) Uani 1 1 d . .
H10A H 0.0848 0.5404 0.5711 0.075 Uiso 1 1 calc R U
H10B H 0.3155 0.5398 0.4613 0.075 Uiso 1 1 calc R U
C3 C 1.3125(6) 0.57740(12) 1.0435(3) 0.0638(8) Uani 1 1 d . .
H3 H 1.4030 0.5471 1.0863 0.077 Uiso 1 1 calc R U
C4 C 1.4087(6) 0.62708(12) 1.0896(3) 0.0651(8) Uani 1 1 d . .
H4 H 1.5649 0.6297 1.1624 0.078 Uiso 1 1 calc R U
C11 C -0.0229(6) 0.59056(12) 0.3996(3) 0.0716(9) Uani 1 1 d . .
H11A H -0.1428 0.6141 0.4479 0.107 Uiso 1 1 calc R U
H11B H -0.1428 0.5646 0.3445 0.107 Uiso 1 1 calc R U
H11C H 0.0816 0.6110 0.3361 0.107 Uiso 1 1 calc R U
C8 C 0.9108(7) 0.76339(10) 0.8603(3) 0.0769(10) Uani 1 1 d . .
H8A H 1.0286 0.7767 0.7908 0.115 Uiso 1 1 calc R U
H8B H 1.0013 0.7718 0.9559 0.115 Uiso 1 1 calc R U
H8C H 0.7224 0.7798 0.8442 0.115 Uiso 1 1 calc R U

loop_
_atom_site_aniso_label
_atom_site_aniso_U_11
_atom_site_aniso_U_22
_atom_site_aniso_U_33
_atom_site_aniso_U_23
_atom_site_aniso_U_13
_atom_site_aniso_U_12
O2 0.0583(12) 0.0484(10) 0.0569(11) -0.0041(9) -0.0103(9) -0.0006(9)
O1 0.0762(14) 0.0429(11) 0.0719(13) -0.0050(9) -0.0143(10) 0.0039(9)
O3 0.0834(15) 0.0510(12) 0.0788(14) 0.0097(10) -0.0217(12) 0.0072(10)
N1 0.0512(13) 0.0395(12) 0.0496(12) -0.0014(10) -0.0038(10) -0.0002(10)
N2 0.0594(14) 0.0403(12) 0.0581(14) -0.0013(11) -0.0018(12) -0.0065(10)
C6 0.0465(15) 0.0479(15) 0.0485(15) 0.0036(13) 0.0044(13) -0.0007(13)
C7 0.0443(15) 0.0458(15) 0.0431(14) 0.0012(12) 0.0017(12) 0.0012(12)
C9 0.0523(17) 0.0483(17) 0.0477(16) -0.0017(13) 0.0028(13) 0.0002(13)
C2 0.0589(17) 0.0512(16) 0.0542(17) 0.0021(13) 0.0011(14) 0.0010(13)
C1 0.0622(18) 0.0420(15) 0.0552(17) 0.0025(13) 0.0042(15) 0.0007(13)
C5 0.0600(18) 0.0603(18) 0.0550(17) -0.0054(14) -0.0017(15) -0.0122(15)
C10 0.0610(17) 0.0559(16) 0.0652(18) -0.0126(14) -0.0114(15) -0.0046(14)
C3 0.0659(19) 0.0662(19) 0.0565(18) 0.0109(15) -0.0033(16) 0.0064(15)
C4 0.0611(18) 0.076(2) 0.0535(17) 0.0026(16) -0.0100(14) -0.0051(16)
C11 0.071(2) 0.074(2) 0.0642(19) -0.0013(16) -0.0135(16) -0.0063(16)
C8 0.096(2) 0.0409(16) 0.089(2) -0.0002(15) -0.0069(19) -0.0092(16)

loop_
_atom_type_symbol
_atom_type_description
_atom_type_scat_dispersion_real
_atom_type_scat_dispersion_imag
_atom_type_scat_source
C C 0.0033 0.0016 'International Tables Vol C Tables 4.2.6.8 and 6.1.1.4'
H H 0.0000 0.0000 'International Tables Vol C Tables 4.2.6.8 and 6.1.1.4'
N N 0.0061 0.0033 'International Tables Vol C Tables 4.2.6.8 and 6.1.1.4'
O O 0.0106 0.0060 'International Tables Vol C Tables 4.2.6.8 and 6.1.1.4'

loop_
_geom_angle_atom_site_label_1
_geom_angle_atom_site_label_2
_geom_angle_atom_site_label_3
_geom_angle
C9 O2 C10 114.2(2)
C9 N1 C7 123.2(2)
C9 N1 C1 127.6(2)
C7 N1 C1 109.13(19)
C1 N2 C6 111.2(2)
C1 N2 C8 122.7(2)
C6 N2 C8 126.2(2)
C5 C6 C7 122.0(2)
C5 C6 N2 130.0(2)
C7 C6 N2 108.0(2)
C2 C7 C6 121.0(2)
C2 C7 N1 132.6(2)
C6 C7 N1 106.4(2)
O1 C9 O2 125.8(2)
O1 C9 N1 122.7(2)
O2 C9 N1 111.5(2)
C7 C2 C3 117.2(2)
C7 C2 H2 121.4
C3 C2 H2 121.4
O3 C1 N2 126.8(2)
O3 C1 N1 127.9(2)
N2 C1 N1 105.3(2)
C6 C5 C4 116.7(3)
C6 C5 H5 121.6
C4 C5 H5 121.6
O2 C10 C11 107.1(2)
O2 C10 H10A 110.3
C11 C10 H10A 110.3
O2 C10 H10B 110.3
C11 C10 H10B 110.3
H10A C10 H10B 108.5
C4 C3 C2 121.2(3)
C4 C3 H3 119.4
C2 C3 H3 119.4
C3 C4 C5 121.8(3)
C3 C4 H4 119.1
C5 C4 H4 119.1
C10 C11 H11A 109.5
C10 C11 H11B 109.5
H11A C11 H11B 109.5
C10 C11 H11C 109.5
H11A C11 H11C 109.5
H11B C11 H11C 109.5
N2 C8 H8A 109.5
N2 C8 H8B 109.5
H8A C8 H8B 109.5
N2 C8 H8C 109.5
H8A C8 H8C 109.5
H8B C8 H8C 109.5

loop_
_geom_bond_atom_site_label_1
_geom_bond_atom_site_label_2
_geom_bond_distance
O2 C9 1.325(3)
O2 C10 1.457(3)
O1 C9 1.196(3)
O3 C1 1.208(3)
N1 C9 1.395(3)
N1 C7 1.416(3)
N1 C1 1.423(3)
N2 C1 1.362(3)
N2 C6 1.392(3)
N2 C8 1.457(3)
C6 C5 1.376(3)
C6 C7 1.383(3)
C7 C2 1.371(3)
C2 C3 1.390(4)
C2 H2 0.9300
C5 C4 1.379(4)
C5 H5 0.9300
C10 C11 1.493(4)
C10 H10A 0.9700
C10 H10B 0.9700
C3 C4 1.369(4)
C3 H3 0.9300
C4 H4 0.9300
C11 H11A 0.9600
C11 H11B 0.9600
C11 H11C 0.9600
C8 H8A 0.9600
C8 H8B 0.9600
C8 H8C 0.9600
